data_4307489
loop_
_publ_author_name
'Carsten L. Schmidt'
'Robert Dinnebier'
'Ulrich Wedig'
'Martin Jansen'

_publ_contact_author_address
; Max-Planck-Institut fuer Festkoerperforschung
Heisenbergstr. 1
D-70569 Stuttgart
Germany
;
_publ_contact_author_email M.Jansen@fkf.mpg.de
_publ_contact_author_fax '(0711) 6891502'
_publ_contact_author_name 'Prof. Dr. M. Jansen'
_publ_section_title
;
Crystal Structure and Chemical Bonding of the High-Temperature Phase of AgN3
;
_journal_name_full 'Inorganic Chemistry'
_journal_page_first 907
_journal_page_last 916
_journal_paper_doi 10.1021/ic061963n
_journal_volume 46
_journal_year 2007
_chemical_formula_analytical AgN3
_chemical_formula_structural AgN3
_chemical_formula_sum 'Ag N3'
_chemical_formula_weight 149.89
_chemical_name_common 'silver azide'
_space_group_IT_number 14
_symmetry_cell_setting monoclinic
_symmetry_space_group_name_Hall '-P 2ybc'
_symmetry_space_group_name_H-M 'P 1 21/c 1'
_audit_author_name AgN3HT
_audit_creation_date 2006-10-12T14:43
_audit_creation_method 'from EXP file using GSAS2CIF'
_audit_update_record ' 2006-10-12T14:43  Initial CIF as created by GSAS2CIF'
_cell_angle_alpha 90.0
_cell_angle_beta 114.1924(14)
_cell_angle_gamma 90.0
_cell_formula_units_Z 4
_cell_length_a 6.07557(16)
_cell_length_b 6.16629(16)
_cell_length_c 6.57290(21)
_cell_volume 224.619(11)
_computing_structure_refinement GSAS
_pd_block_id 2006-10-12T14:43|TEST_1|AgN3HT|Overall
_refine_ls_goodness_of_fit_all 1.05
_refine_ls_matrix_type full
_refine_ls_number_parameters 31
_refine_ls_number_restraints 3
_refine_ls_shift/su_max 2.82
_refine_ls_shift/su_mean 0.47
_cod_data_source_file ic061963nsi20061013_085253.cif
_cod_data_source_block TEST_1
_cod_depositor_comments
;
The following automatic conversions were performed:
'_geom_angle_publ_flag' value 'N' changed to 'n' according to
'/home/saulius/struct/CIF-dictionaries/cif_core.dic' dictionary named
'cif_core.dic' version 2.4.1 from 2010-06-29 (34
times).

'_geom_bond_publ_flag' value 'N' changed to 'n' according to
'/home/saulius/struct/CIF-dictionaries/cif_core.dic' dictionary named
'cif_core.dic' version 2.4.1 from 2010-06-29 (18 times).

Automatic conversion script
Id: cif_fix_enum 1527 2010-12-29 10:47:43Z saulius 
;
_cod_database_code 4307489

loop_
_symmetry_equiv_pos_site_id
_symmetry_equiv_pos_as_xyz
1 +x,+y,+z
2 -x,+y+1/2,-z+1/2
-1 -x,-y,-z
-2 +x,-y+1/2,+z+1/2

loop_
_atom_site_aniso_label
_atom_site_aniso_U_11
_atom_site_aniso_U_12
_atom_site_aniso_U_13
_atom_site_aniso_U_22
_atom_site_aniso_U_23
_atom_site_aniso_U_33
Ag1 0.0504(7) -0.0003(19) 0.0505(6) 0.0379(5) 0.0027(24) 0.1362(8)

loop_
_atom_site_type_symbol
_atom_site_label
_atom_site_fract_x
_atom_site_fract_y
_atom_site_fract_z
_atom_site_occupancy
_atom_site_thermal_displace_type
_atom_site_U_iso_or_equiv
_atom_site_symmetry_multiplicity
Ag Ag1 0.7493(4) 0.84932(14) 0.7539(4) 1.0 Uani 0.0708 4
N N1 0.0765(12) 0.7175(9) 0.6788(11) 1.0 Uiso 0.0350(16) 4
N N2 0.2238(13) 0.8472(12) 0.6913(15) 1.0 Uiso 0.0350(16) 4
N N3 0.3719(13) 0.9767(10) 0.7053(12) 1.0 Uiso 0.0350(16) 4

loop_
_atom_type_symbol
_atom_type_number_in_cell
Ag 4.0
N 12.0

loop_
_geom_angle_atom_site_label_1
_geom_angle_atom_site_label_2
_geom_angle_atom_site_label_3
_geom_angle
_geom_angle_site_symmetry_1
_geom_angle_site_symmetry_2
_geom_angle_site_symmetry_3
_geom_angle_publ_flag
N1 Ag1 N1 91.05(17) 1_655 . 2_656 n
N1 Ag1 N1 80.80(15) 1_655 . -2_676 n
N1 Ag1 N3 161.85(20) 1_655 . 1_555 n
N1 Ag1 N3 90.87(26) 1_655 . 2_646 n
N1 Ag1 N3 78.18(22) 1_655 . -1_676 n
N1 Ag1 N1 82.80(18) 2_656 . -2_676 n
N1 Ag1 N3 92.40(24) 2_656 . 1_555 n
N1 Ag1 N3 164.81(19) 2_656 . 2_646 n
N1 Ag1 N3 76.17(23) 2_656 . -1_676 n
N1 Ag1 N3 117.31(24) -2_676 . 1_555 n
N1 Ag1 N3 82.64(24) -2_676 . 2_646 n
N1 Ag1 N3 149.79(15) -2_676 . -1_676 n
N3 Ag1 N3 90.45(17) 1_555 . 2_646 n
N3 Ag1 N3 85.36(25) 1_555 . -1_676 n
N3 Ag1 N3 118.95(21) 2_646 . -1_676 n
Ag1 N1 Ag1 127.71(29) 1_455 . 2_646 n
Ag1 N1 Ag1 86.77(20) 1_455 . -2_464 n
Ag1 N1 N2 115.3(8) 1_455 . 1_555 n
Ag1 N1 N3 115.36(28) 1_455 . 1_555 n
Ag1 N1 Ag1 97.20(18) 2_646 . -2_464 n
Ag1 N1 N2 110.8(8) 2_646 . 1_555 n
Ag1 N1 N3 110.65(30) 2_646 . 1_555 n
Ag1 N1 N2 112.9(7) -2_475 . 1_555 n
Ag1 N1 N3 113.12(35) -2_475 . 1_555 n
N1 N2 N3 179.6(11) 1_555 . 1_555 n
Ag1 N3 Ag1 128.56(21) 1_555 . 2_656 n
Ag1 N3 Ag1 94.64(25) 1_555 . -1_676 n
Ag1 N3 N1 117.49(31) 1_555 . 1_555 n
Ag1 N3 N2 117.7(8) 1_555 . 1_555 n
Ag1 N3 Ag1 79.29(23) 2_656 . -1_676 n
Ag1 N3 N1 112.89(29) 2_656 . 1_555 n
Ag1 N3 N2 112.8(8) 2_656 . 1_555 n
Ag1 N3 N1 107.70(34) -1_676 . 1_555 n
Ag1 N3 N2 107.4(7) -1_676 . 1_555 n

loop_
_geom_bond_atom_site_label_1
_geom_bond_atom_site_label_2
_geom_bond_distance
_geom_bond_site_symmetry_1
_geom_bond_site_symmetry_2
_geom_bond_publ_flag
Ag1 N1 2.379(7) . 1_655 n
Ag1 N1 2.466(7) . 2_656 n
Ag1 N1 2.715(6) . -2_665 n
Ag1 N3 2.318(7) . 1_555 n
Ag1 N3 2.463(7) . 2_646 n
Ag1 N3 2.997(8) . -1_676 n
N1 Ag1 2.379(7) . 1_455 n
N1 Ag1 2.466(7) . 2_646 n
N1 Ag1 2.715(6) . -2_464 n
N1 N2 1.178(11) . 1_555 n
N1 N3 2.356(10) . 1_555 n
N2 N1 1.178(11) . 1_555 n
N2 N3 1.178(11) . 1_555 n
N3 Ag1 2.318(7) . 1_555 n
N3 Ag1 2.463(7) . 2_656 n
N3 Ag1 2.997(8) . -1_676 n
N3 N1 2.356(10) . 1_555 n
N3 N2 1.178(11) . 1_555 n

loop_
_pd_block_diffractogram_id
2006-10-12T14:43|TEST_1_H_01|AgN3HT|Stoe_Stadi-P_Mo

loop_
_pd_phase_block_id
2006-10-12T14:43|TEST_1|AgN3HT||
